data_7235100
loop_
_publ_author_name
'Tumanova, Natalia'
'Tumanov, Nikolay'
'Fischer, Franziska'
'Morelle, Fabrice'
'Ban, Voraksmy'
'Robeyns, Koen'
'Filinchuk, Yaroslav'
'Wouters, Johan'
'Emmerling, Franziska'
'Leyssens, Tom'

_publ_section_title
;
 Exploring polymorphism and stoichiometric diversity in naproxen/proline
 cocrystals
;
_journal_issue 45
_journal_name_full CrystEngComm
_journal_page_first 7308
_journal_paper_doi 10.1039/C8CE01338A
_journal_volume 20
_journal_year 2018
_chemical_absolute_configuration rm
_chemical_formula_moiety '2(C14 H14 O3), 2(C5 H9 N O2)'
_chemical_formula_sum 'C38 H46 N2 O10'
_chemical_formula_weight 690.77
_chemical_name_common
;
S-naproxen L-proline 1:1 cocrystal, polymorph II
;
_chemical_name_systematic
'(2S)-2-(6-methoxynaphthalen-2-yl)propanoic acid; (2S)-pyrrolidin-1-ium-2-carboxylate, polymorph II'
_space_group_IT_number 4
_space_group_name_Hall 'P 2yb'
_space_group_name_H-M_alt 'P 1 21 1'
_symmetry_cell_setting monoclinic
_symmetry_space_group_name_Hall 'P 2yb'
_symmetry_space_group_name_H-M 'P 1 21 1'
_audit_update_record
;
2018-08-08 deposited with the CCDC.
2018-10-15 downloaded from the CCDC.
;
_cell_angle_alpha 90
_cell_angle_beta 100.052(4)
_cell_angle_gamma 90
_cell_formula_units_Z 2
_cell_length_a 16.2991(7)
_cell_length_b 5.8654(3)
_cell_length_c 18.6876(9)
_cell_measurement_temperature 295
_cell_volume 1759.12(15)
_computing_structure_refinement 'TOPAS V5'
_computing_structure_solution FOX
_diffrn_ambient_temperature 295
_diffrn_detector 'solid-state silicon microstrip detector'
_diffrn_detector_type 'Mythen II'
_diffrn_measurement_device_type 'Mythen II'
_diffrn_radiation_type synchrotron
_diffrn_radiation_wavelength 0.776188
_diffrn_source synchrotron
_exptl_absorpt_correction_type none
_exptl_crystal_colour colourless
_exptl_crystal_density_diffrn 1.304
_exptl_crystal_description powder
_pd_char_colour colourless
_pd_instr_location
; 
X04SA beamline, Swiss Light Source (SLS), Villigen, Switzerland
;
_pd_meas_2theta_range_inc 0.0036
_pd_meas_2theta_range_max 33.0012
_pd_meas_2theta_range_min 2.1492
_pd_meas_number_of_points 8571
_pd_meas_scan_method step
_pd_proc_2theta_range_inc 0.0036
_pd_proc_2theta_range_max 33.0012
_pd_proc_2theta_range_min 2.1492
_pd_proc_ls_prof_R_factor 7.433
_pd_proc_ls_prof_wR_expected 0.394
_pd_proc_ls_prof_wR_factor 8.797
_pd_proc_wavelength 0.776188
_pd_spec_mounting 'Thin-wall 0.5 mm glass capillary'
_pd_spec_mount_mode transmission
_pd_spec_shape cylinder
_pd_spec_size_axial 4
_pd_spec_size_equat 0.5
_pd_spec_size_thick 0.5
_refine_ls_goodness_of_fit_all 22.30
_refine_ls_R_I_factor 16.66
_refine_ls_shift/su_max 0.001
_cod_data_source_file c8ce01338a2.cif
_cod_data_source_block S-nprx-L-pro-pol-II
_cod_original_cell_volume 1759.12(14)
_cod_original_sg_symbol_H-M 'P 21'
_cod_database_code 7235100

loop_
_symmetry_equiv_pos_as_xyz
'x, y, z '
'-x, y+1/2, -z '

loop_
_atom_site_label
_atom_site_type_symbol
_atom_site_fract_x
_atom_site_fract_y
_atom_site_fract_z
_atom_site_occupancy
_atom_site_B_iso_or_equiv
C1 C 0.4132253 0.8815808 0.3264186 1 5.2(9)
O2 O 0.3815322 0.7681073 0.2725972 1 5.2(9)
O3 O 0.426872 1.09572527 0.3285084 1 5.2(9)
N4 N 0.4306089 0.4947677 0.3836366 1 5.2(9)
H5 H 0.4314883 0.4230187 0.4257283 1 6.3(11)
H6 H 0.3825784 0.459298 0.355283 1 6.3(11)
C7 C 0.4387236 0.7503615 0.3981061 1 5.2(9)
H8 H 0.4055678 0.7977525 0.4345082 1 6.3(11)
C9 C 0.53352 0.77109 0.42433 1 5.2(9)
H10 H 0.5428686 0.7072262 0.4729548 1 6.3(11)
H11 H 0.5536838 0.92655786 0.4237532 1 6.3(11)
C12 C 0.5701461 0.6138374 0.3722727 1 5.2(9)
H13 H 0.6250754 0.5496052 0.3885385 1 6.3(11)
H14 H 0.5744445 0.7044736 0.3296679 1 6.3(11)
C15 C 0.5041637 0.4246145 0.351945 1 5.2(9)
H16 H 0.4878187 0.3876927 0.300847 1 6.3(11)
H17 H 0.5290842 0.2905682 0.3773278 1 6.3(11)
C1a C 0.4169247 0.7046517 0.08520564 1 5.9(8)
O2a O 0.4605275 0.8184751 0.1363002 1 5.9(8)
O3a O 0.3648913 0.7815361 0.03449704 1 5.9(8)
N4a N 0.4059701 0.3457807 0.1554064 1 5.9(8)
H5a H 0.4415798 0.2349025 0.1718639 1 7.0(10)
H6a H 0.4108739 0.44758211 0.1912169 1 7.0(10)
C7a C 0.4302503 0.44499206 0.0866116 1 5.9(8)
H8a H 0.4902547 0.42993547 0.08724841 1 7.0(10)
C9a C 0.38418 0.32184 0.02694 1 5.9(8)
H10a H 0.4132756 0.1878027 0.01404872 1 7.0(10)
H11a H 0.375999 0.41021058 -0.01761318 1 7.0(10)
C12a C 0.3018637 0.2530446 0.05023065 1 5.9(8)
H13a H 0.2869596 0.103846 0.02959076 1 7.0(10)
H14a H 0.2548376 0.3536792 0.03497672 1 7.0(10)
C15a C 0.3220084 0.2428774 0.134134 1 5.9(8)
H16a H 0.2802501 0.3343764 0.1519306 1 7.0(10)
H17a H 0.3227415 0.0890429 0.153286 1 7.0(10)
C1b C 1.096738 0.3217831 0.01142655 1 3.7(6)
O2b O 1.10121 0.1833438 0.07705142 1 3.7(6)
C3b C 1.029418 0.1180806 0.09867653 1 3.7(6)
C4b C 1.021105 -0.0988843 0.1274233 1 3.7(6)
C5b C 0.9500231 -0.1624172 0.1506106 1 3.7(6)
C6b C 0.8831824 -0.0080585 0.1463015 1 3.7(6)
C7b C 0.8126864 -0.0654109 0.1770386 1 3.7(6)
C8b C 0.7498079 0.0877478 0.175797 1 3.7(6)
C9b C 0.7540465 0.2983122 0.1428622 1 3.7(6)
C10b C 0.8226778 0.3546087 0.1134572 1 3.7(6)
C11b C 0.8884529 0.1980583 0.1160271 1 3.7(6)
C12b C 0.9629871 0.2635 0.09081751 1 3.7(6)
C13b C 0.6764387 0.0316794 0.2132286 1 3.7(6)
C14b C 0.7024876 -0.1245599 0.2821946 1 3.7(6)
C15b C 0.6174159 -0.0892784 0.157315 1 3.7(6)
O16b O 0.5971448 -0.2908183 0.1773545 1 3.7(6)
O17b O 0.5887986 -0.0171334 0.09812566 1 3.7(6)
H18b H 1.067204 -0.1949545 0.1346553 1 4.5(7)
H19b H 0.9447374 -0.309725 0.1676478 1 4.5(7)
H20b H 0.8083437 -0.2099026 0.1965264 1 4.5(7)
H21b H 0.7106856 0.40220544 0.1414178 1 4.5(7)
H22b H 0.8247506 0.493948109 0.09009197 1 4.5(7)
H23b H 0.9682466 0.41024572 0.07332017 1 4.5(7)
H24b H 0.6498681 0.1714858 0.2266156 1 4.5(7)
H25b H 1.03993 0.3648293 -0.005954015 1 4.5(7)
H26b H 1.130021 0.45645786 0.02242726 1 4.5(7)
H27b H 1.117371 0.2353328 -0.02529161 1 4.5(7)
H28b H 0.7484471 -0.056131 0.3140868 1 4.5(7)
H29b H 0.6560784 -0.1415596 0.3070982 1 4.5(7)
H30b H 0.7197056 -0.2710515 0.2673152 1 4.5(7)
H31b H 0.550604 -0.2942984 0.1883433 1 4.5(7)
C1c C 0.702701 0.4223105 0.5082918 1 2.9(5)
O2c O 0.7324021 0.5582845 0.4524103 1 2.9(5)
C3c C 0.7986271 0.4828179 0.4239559 1 2.9(5)
C4c C 0.7951211 0.2775901 0.3855527 1 2.9(5)
C5c C 0.8606705 0.2044571 0.3557215 1 2.9(5)
C6c C 0.93390327 0.3361255 0.3632094 1 2.9(5)
C7c C 0.998744208 0.2723121 0.3261014 1 2.9(5)
C8c C 1.06769977 0.4056434 0.3304272 1 2.9(5)
C9c C 1.07535939 0.601004 0.3728919 1 2.9(5)
C10c C 1.01202514 0.6645555 0.4081743 1 2.9(5)
C11c C 0.93998333 0.5292233 0.4025479 1 2.9(5)
C12c C 0.8712187 0.6044099 0.434637 1 2.9(5)
C13c C 1.1353174 0.3441513 0.2868943 1 2.9(5)
C14c C 1.19691 0.1568614 0.3258804 1 2.9(5)
C15c C 1.1809955 0.5590115 0.2826112 1 2.9(5)
O16c O 1.1738209 0.6926089 0.2263553 1 2.9(5)
O17c O 1.2283549 0.6058973 0.3380038 1 2.9(5)
H18c H 0.7449574 0.1982993 0.3767675 1 3.5(6)
H19c H 0.8580197 0.0644069 0.3320972 1 3.5(6)
H20c H 0.991916067 0.1468536 0.2952012 1 3.5(6)
H21c H 1.1229375 0.6907687 0.3764905 1 3.5(6)
H22c H 1.01775237 0.7935721 0.4375533 1 3.5(6)
H23c H 0.873917 0.7435725 0.4587845 1 3.5(6)
H24c H 1.1106503 0.2941532 0.2378065 1 3.5(6)
H25c H 0.6635458 0.3106728 0.485584 1 3.5(6)
H26c H 0.7490107 0.3467848 0.5375975 1 3.5(6)
H27c H 0.6760027 0.5201179 0.5384454 1 3.5(6)
H28c H 1.1655957 0.0274402 0.3374132 1 3.5(6)
H29c H 1.2344904 0.1110607 0.2943089 1 3.5(6)
H30c H 1.2276504 0.2177852 0.3702636 1 3.5(6)
H31c H 1.2189076 0.7379938 0.2182788 1 3.5(6)
